data_9015127
loop_
_publ_author_name
'Shannon, R. D.'
'Calvo, C.'

_publ_section_title
;
 Crystal structure of a new form of Cu3V2O8
;
_journal_name_full 'Canadian Journal of Chemistry'
_journal_page_first 3944
_journal_page_last 3949
_journal_paper_doi 10.1139/v72-625
_journal_volume 50
_journal_year 1972
_chemical_compound_source Synthetic
_chemical_formula_sum 'Cu3 O8 V2'
_chemical_name_mineral Pseudolyonsite
_space_group_IT_number 14
_symmetry_space_group_name_Hall '-P 2ybc'
_symmetry_space_group_name_H-M 'P 1 21/c 1'
_cell_angle_alpha 90
_cell_angle_beta 111.49
_cell_angle_gamma 90
_cell_length_a 6.2493
_cell_length_b 7.9936
_cell_length_c 6.3776
_cell_formula_units_Z 2
_cell_volume 296.441
_database_code_amcsd 0018360
_exptl_crystal_density_diffrn 4.711
_cod_original_formula_sum 'Cu3 V2 O8'
_cod_database_code 9015127

loop_
_space_group_symop_operation_xyz
x,y,z
x,1/2-y,1/2+z
-x,1/2+y,1/2-z
-x,-y,-z

loop_
_atom_site_aniso_label
_atom_site_aniso_U_11
_atom_site_aniso_U_22
_atom_site_aniso_U_33
_atom_site_aniso_U_12
_atom_site_aniso_U_13
_atom_site_aniso_U_23
Cu1 0.01390 0.00480 0.01310 0.00000 0.01180 0.00000
Cu2 0.01100 0.00600 0.01090 0.00050 0.00910 0.00040
V1 0.00810 0.00480 0.00720 -0.00020 0.00590 0.00000
O1 0.00930 0.00860 0.01450 -0.00100 0.00930 -0.00120
O2 0.01430 0.01000 0.01020 0.00220 0.01100 0.00290
O3 0.01210 0.01080 0.01110 -0.00300 0.00910 -0.00220
O4 0.01540 0.00690 0.00870 0.00010 0.00760 -0.00120

loop_
_atom_site_label
_atom_site_fract_x
_atom_site_fract_y
_atom_site_fract_z
Cu1 0.00000 0.00000 0.00000
Cu2 0.26380 0.24540 0.39150
V1 0.25100 0.61850 0.14180
O1 0.01050 0.76220 0.03510
O2 0.23240 0.49230 0.35730
O3 0.50240 0.72610 0.23820
O4 0.75180 0.50240 0.07270

loop_
_cod_related_entry_id
_cod_related_entry_database
_cod_related_entry_code
1 AMCSD 0018360
